data_4504301
loop_
_publ_author_name
'Alam, Md. Akhtarul'
'Koner, Rik Rani'
'Das, Amrita'
'Nethaji, Munirathinum'
'Ray, Manabendra'

_publ_section_title
;
 Rationalizing the Effects of Amino Acid Side Chain, Pyridine, and
 Imidazole on the Assembly and Reversible Disassembly of a Octanuclear
 Cu(II) Complex
;
_journal_issue 9
_journal_name_full 'Crystal Growth &amp; Design'
_journal_page_first 1818
_journal_paper_doi 10.1021/cg070250s
_journal_volume 7
_journal_year 2007
_chemical_absolute_configuration syn
_chemical_compound_source Synthesis
_chemical_formula_moiety 'C15 H19 Cu N3 O3 S'
_chemical_formula_sum 'C15 H19 Cu N3 O3 S'
_chemical_formula_weight 384.93
_chemical_name_common Cusalmetim
_space_group_IT_number 4
_symmetry_cell_setting monoclinic
_symmetry_Int_Tables_number 4
_symmetry_space_group_name_Hall 'P 2yb'
_symmetry_space_group_name_H-M 'P 1 21 1'
_atom_sites_solution_hydrogens geom
_atom_sites_solution_primary direct
_atom_sites_solution_secondary difmap
_audit_creation_method SHELXL-97
_cell_angle_alpha 90.00
_cell_angle_beta 100.638(7)
_cell_angle_gamma 90.00
_cell_formula_units_Z 4
_cell_length_a 6.9706(7)
_cell_length_b 21.827(2)
_cell_length_c 11.0363(12)
_cell_measurement_reflns_used 2786
_cell_measurement_temperature 298(2)
_cell_measurement_theta_max 19.03
_cell_measurement_theta_min 2.65
_cell_volume 1650.3(3)
_computing_cell_refinement 'Bruker SMART'
_computing_data_collection 'Bruker SMART'
_computing_data_reduction 'Bruker SAINT'
_computing_molecular_graphics 'Bruker SHELXTL'
_computing_publication_material 'Bruker SHELXTL'
_computing_structure_refinement 'SHELXL-97 (Sheldrick, 1997)'
_computing_structure_solution 'SHELXS-97 (Sheldrick, 1990)'
_diffrn_ambient_temperature 298(2)
_diffrn_measured_fraction_theta_full 0.974
_diffrn_measured_fraction_theta_max 0.974
_diffrn_measurement_device_type 'CCD area detector'
_diffrn_measurement_method 'phi and omega scans'
_diffrn_radiation_monochromator graphite
_diffrn_radiation_type MoK\a
_diffrn_radiation_wavelength 0.71073
_diffrn_reflns_av_R_equivalents 0.0429
_diffrn_reflns_av_sigmaI/netI 0.0971
_diffrn_reflns_limit_h_max 8
_diffrn_reflns_limit_h_min -8
_diffrn_reflns_limit_k_max 28
_diffrn_reflns_limit_k_min -26
_diffrn_reflns_limit_l_max 11
_diffrn_reflns_limit_l_min -14
_diffrn_reflns_number 15588
_diffrn_reflns_theta_full 27.62
_diffrn_reflns_theta_max 27.62
_diffrn_reflns_theta_min 1.87
_diffrn_source 'fine-focus sealed tube'
_diffrn_standards_decay_% 0
_exptl_absorpt_coefficient_mu 1.467
_exptl_absorpt_correction_type none
_exptl_crystal_colour green
_exptl_crystal_density_diffrn 1.549
_exptl_crystal_density_method 'not measured'
_exptl_crystal_description needle
_exptl_crystal_F_000 796
_exptl_crystal_recrystallization_method methanol
_exptl_crystal_size_max 0.2
_exptl_crystal_size_mid 0.18
_exptl_crystal_size_min 0.13
_refine_diff_density_max 0.852
_refine_diff_density_min -0.795
_refine_diff_density_rms 0.079
_refine_ls_abs_structure_details 'Flack H D (1983), Acta Cryst. A39, 876-881'
_refine_ls_abs_structure_Flack 0.017(14)
_refine_ls_extinction_method none
_refine_ls_goodness_of_fit_ref 1.248
_refine_ls_hydrogen_treatment mixed
_refine_ls_matrix_type full
_refine_ls_number_parameters 417
_refine_ls_number_reflns 6972
_refine_ls_number_restraints 1
_refine_ls_restrained_S_all 1.248
_refine_ls_R_factor_all 0.0806
_refine_ls_R_factor_gt 0.0509
_refine_ls_shift/su_max 0.001
_refine_ls_shift/su_mean 0.000
_refine_ls_structure_factor_coef Fsqd
_refine_ls_weighting_details 'calc w=1/[\s^2^(Fo^2^)+(0.0000P)^2^+0.0000P] where P=(Fo^2^+2Fc^2^)/3'
_refine_ls_weighting_scheme calc
_refine_ls_wR_factor_gt 0.1064
_refine_ls_wR_factor_ref 0.1149
_reflns_number_gt 5075
_reflns_number_total 6972
_reflns_threshold_expression >2sigma(I)
_cod_data_source_file cg070250ssi20070625_105806.cif
_cod_data_source_block trial
_cod_original_sg_symbol_H-M 'P 21'
_cod_database_code 4504301

loop_
_symmetry_equiv_pos_as_xyz
'x, y, z'
'-x, y+1/2, -z'

loop_
_atom_site_label
_atom_site_type_symbol
_atom_site_fract_x
_atom_site_fract_y
_atom_site_fract_z
_atom_site_U_iso_or_equiv
_atom_site_adp_type
_atom_site_occupancy
_atom_site_symmetry_multiplicity
_atom_site_calc_flag
_atom_site_refinement_flags
Cu1 Cu 0.71893(8) 0.36513(2) 0.96263(5) 0.03766(16) Uani 1 1 d .
Cu2 Cu 0.12418(8) 0.38780(2) 0.66184(5) 0.03904(17) Uani 1 1 d .
O1A O 0.1175(5) 0.34083(17) 0.8066(3) 0.0439(9) Uani 1 1 d .
C6A C 0.1736(8) 0.4228(3) 0.9565(5) 0.0370(13) Uani 1 1 d .
C1A C 0.1827(7) 0.3602(3) 0.9219(5) 0.0395(12) Uani 1 1 d .
C5A C 0.2375(8) 0.4402(3) 1.0780(5) 0.0483(14) Uani 1 1 d .
H3 H 0.2306 0.4813 1.0987 0.058 Uiso 1 1 calc R
C2A C 0.2652(9) 0.3189(3) 1.0113(6) 0.0512(15) Uani 1 1 d .
H5 H 0.2824 0.2784 0.9894 0.061 Uiso 1 1 calc R
C4A C 0.3107(8) 0.3990(3) 1.1692(5) 0.0581(17) Uani 1 1 d .
H4 H 0.3503 0.4114 1.2505 0.070 Uiso 1 1 calc R
C7A C 0.0901(7) 0.4690(2) 0.8624(5) 0.0400(12) Uani 1 1 d .
H6A H -0.0486 0.4614 0.8366 0.048 Uiso 1 1 calc R
H6B H 0.1061 0.5095 0.8986 0.048 Uiso 1 1 calc R
N1A N 0.1856(6) 0.46674(19) 0.7535(4) 0.0383(10) Uani 1 1 d .
H1 H 0.3169 0.4678 0.7814 0.046 Uiso 1 1 calc R
C8A C 0.1351(8) 0.5194(2) 0.6683(5) 0.0422(13) Uani 1 1 d .
H7 H 0.0221 0.5403 0.6906 0.051 Uiso 1 1 calc R
C9A C 0.0778(8) 0.4972(3) 0.5365(5) 0.0450(13) Uani 1 1 d .
O2A O 0.0902(5) 0.44049(18) 0.5173(3) 0.0489(9) Uani 1 1 d .
O3A O 0.0173(7) 0.53621(19) 0.4577(4) 0.0686(13) Uani 1 1 d .
C10A C 0.3016(9) 0.5663(3) 0.6767(5) 0.0578(15) Uani 1 1 d .
H9A H 0.2638 0.5980 0.6153 0.069 Uiso 1 1 calc R
H9B H 0.4167 0.5461 0.6582 0.069 Uiso 1 1 calc R
C11A C 0.3522(9) 0.5963(3) 0.8058(6) 0.0616(15) Uani 1 1 d .
H10A H 0.3691 0.5643 0.8679 0.074 Uiso 1 1 calc R
H10B H 0.2437 0.6217 0.8186 0.074 Uiso 1 1 calc R
N2A N 0.0914(6) 0.3136(2) 0.5611(4) 0.0387(10) Uani 1 1 d .
C15A C 0.0852(8) 0.2542(3) 0.5980(6) 0.0526(15) Uani 1 1 d .
H11 H 0.1049 0.2412 0.6796 0.063 Uiso 1 1 calc R
N3A N 0.0287(7) 0.2547(2) 0.3994(5) 0.0534(12) Uani 1 1 d .
H13 H 0.0055 0.2437 0.3233 0.064 Uiso 1 1 calc R
C13A C 0.0539(8) 0.3109(3) 0.4417(6) 0.0481(14) Uani 1 1 d .
H14 H 0.0457 0.3452 0.3911 0.058 Uiso 1 1 calc R
C14A C 0.0463(10) 0.2172(3) 0.4993(6) 0.0552(16) Uani 1 1 d .
H3A H 0.0340 0.1747 0.4992 0.066 Uiso 1 1 calc R
N1 N 0.7378(5) 0.28916(18) 0.8668(4) 0.0352(9) Uani 1 1 d .
H4A H 0.8452 0.2929 0.8313 0.042 Uiso 1 1 calc R
N2 N 0.7481(6) 0.4379(2) 1.0655(4) 0.0402(11) Uani 1 1 d .
O1 O 0.6119(5) 0.41288(16) 0.8194(3) 0.0427(9) Uani 1 1 d .
O2 O 0.8138(5) 0.31287(16) 1.1053(3) 0.0430(9) Uani 1 1 d .
O3 O 0.9216(6) 0.21989(17) 1.1577(3) 0.0576(11) Uani 1 1 d .
C1 C 0.6094(6) 0.3939(3) 0.7036(4) 0.0342(11) Uani 1 1 d .
C6 C 0.5841(7) 0.3319(3) 0.6699(5) 0.0411(14) Uani 1 1 d .
C7 C 0.5647(7) 0.2858(3) 0.7650(5) 0.0434(12) Uani 1 1 d .
H17A H 0.5554 0.2452 0.7288 0.052 Uiso 1 1 calc R
H17B H 0.4466 0.2935 0.7973 0.052 Uiso 1 1 calc R
C13 C 0.8256(8) 0.4393(3) 1.1843(5) 0.0464(14) Uani 1 1 d .
H18 H 0.8577 0.4049 1.2335 0.056 Uiso 1 1 calc R
C15 C 0.7238(8) 0.4982(3) 1.0294(5) 0.0459(14) Uani 1 1 d .
H19 H 0.6705 0.5114 0.9502 0.055 Uiso 1 1 calc R
N3 N 0.8514(7) 0.4974(2) 1.2237(4) 0.0496(12) Uani 1 1 d .
H9 H 0.8992 0.5088 1.2976 0.060 Uiso 1 1 calc R
C14 C 0.7888(9) 0.5350(3) 1.1260(6) 0.0530(15) Uani 1 1 d .
H20 H 0.7905 0.5776 1.1260 0.064 Uiso 1 1 calc R
C9 C 0.8421(7) 0.2577(2) 1.0814(5) 0.0389(12) Uani 1 1 d .
C8 C 0.7695(8) 0.2357(2) 0.9489(5) 0.0407(12) Uani 1 1 d .
H22 H 0.6413 0.2169 0.9473 0.049 Uiso 1 1 calc R
C10 C 0.8994(8) 0.1863(2) 0.9081(5) 0.0481(13) Uani 1 1 d .
H23A H 1.0235 0.2048 0.9013 0.058 Uiso 1 1 calc R
H23B H 0.9249 0.1554 0.9721 0.058 Uiso 1 1 calc R
C11 C 0.8180(9) 0.1548(2) 0.7869(5) 0.0540(14) Uani 1 1 d .
H24A H 0.9158 0.1273 0.7654 0.065 Uiso 1 1 calc R
H24B H 0.7883 0.1853 0.7223 0.065 Uiso 1 1 calc R
S1 S 0.6033(3) 0.11253(8) 0.79650(18) 0.0803(6) Uani 1 1 d .
C5 C 0.5798(8) 0.3148(3) 0.5499(5) 0.0492(15) Uani 1 1 d .
H25 H 0.5622 0.2738 0.5276 0.059 Uiso 1 1 calc R
C4 C 0.6016(8) 0.3584(3) 0.4609(5) 0.0563(16) Uani 1 1 d .
H26 H 0.5973 0.3465 0.3795 0.068 Uiso 1 1 calc R
C3 C 0.6289(8) 0.4177(3) 0.4932(6) 0.0538(15) Uani 1 1 d .
H27 H 0.6439 0.4467 0.4338 0.065 Uiso 1 1 calc R
C2 C 0.6350(8) 0.4362(3) 0.6156(6) 0.0514(15) Uani 1 1 d .
H28 H 0.6564 0.4771 0.6373 0.062 Uiso 1 1 calc R
C3A C 0.3234(9) 0.3368(3) 1.1344(6) 0.0585(17) Uani 1 1 d .
H29 H 0.3709 0.3077 1.1939 0.070 Uiso 1 1 calc R
C12 C 0.5310(16) 0.0874(5) 0.6424(8) 0.144(5) Uani 1 1 d .
H30A H 0.4598 0.1195 0.5942 0.217 Uiso 1 1 calc R
H30B H 0.4494 0.0519 0.6405 0.217 Uiso 1 1 calc R
H30C H 0.6446 0.0773 0.6088 0.217 Uiso 1 1 calc R
S1A S 0.5714(7) 0.6425(2) 0.8258(3) 0.1754(19) Uani 1 1 d .
C12A C 0.532(2) 0.6825(5) 0.7343(16) 0.192(8) Uani 1 1 d .
H34A H 0.5440 0.6629 0.6582 0.288 Uiso 1 1 calc R
H34B H 0.6221 0.7161 0.7494 0.288 Uiso 1 1 calc R
H34C H 0.4012 0.6975 0.7289 0.288 Uiso 1 1 calc R

loop_
_atom_site_aniso_label
_atom_site_aniso_U_11
_atom_site_aniso_U_22
_atom_site_aniso_U_33
_atom_site_aniso_U_23
_atom_site_aniso_U_13
_atom_site_aniso_U_12
Cu1 0.0439(3) 0.0367(3) 0.0311(3) -0.0013(3) 0.0034(3) 0.0027(2)
Cu2 0.0426(3) 0.0442(3) 0.0291(3) -0.0029(3) 0.0034(3) -0.0040(3)
O1A 0.046(2) 0.055(2) 0.029(2) -0.0016(16) 0.0001(17) -0.0089(16)
C6A 0.038(3) 0.054(3) 0.020(3) -0.003(2) 0.007(2) 0.002(2)
C1A 0.036(3) 0.054(3) 0.027(3) 0.002(3) 0.002(2) 0.001(2)
C5A 0.048(3) 0.058(4) 0.039(3) -0.007(3) 0.007(3) -0.006(3)
C2A 0.065(4) 0.049(3) 0.036(3) 0.000(3) 0.002(3) -0.002(3)
C4A 0.050(3) 0.078(5) 0.038(3) -0.002(3) -0.013(3) -0.004(3)
C7A 0.045(3) 0.046(3) 0.029(3) -0.005(2) 0.010(2) 0.003(2)
N1A 0.037(2) 0.046(3) 0.029(2) -0.0005(19) 0.0016(19) -0.0069(18)
C8A 0.050(3) 0.037(3) 0.039(3) -0.003(2) 0.007(3) -0.006(2)
C9A 0.053(3) 0.050(4) 0.032(3) 0.001(3) 0.008(3) -0.006(3)
O2A 0.061(2) 0.049(2) 0.036(2) -0.0055(18) 0.0054(19) -0.0049(17)
O3A 0.108(4) 0.053(3) 0.037(3) 0.0073(19) -0.007(2) -0.009(2)
C10A 0.070(4) 0.053(3) 0.049(4) -0.007(3) 0.008(3) -0.015(3)
C11A 0.080(4) 0.051(3) 0.051(4) -0.004(3) 0.004(3) -0.017(3)
N2A 0.039(2) 0.044(3) 0.032(3) -0.004(2) 0.004(2) -0.0016(18)
C15A 0.057(3) 0.061(4) 0.038(4) 0.002(3) 0.002(3) 0.000(3)
N3A 0.066(3) 0.057(3) 0.035(3) -0.015(2) 0.003(2) 0.000(2)
C13A 0.052(3) 0.051(3) 0.039(4) -0.001(3) 0.004(3) 0.005(3)
C14A 0.079(4) 0.044(3) 0.037(4) -0.003(3) -0.003(3) -0.004(3)
N1 0.029(2) 0.040(2) 0.034(3) 0.0004(19) 0.0003(18) -0.0023(17)
N2 0.043(3) 0.048(3) 0.029(3) 0.002(2) 0.002(2) 0.0056(18)
O1 0.053(2) 0.0399(19) 0.033(2) 0.0014(16) 0.0036(17) 0.0076(16)
O2 0.061(2) 0.037(2) 0.030(2) -0.0021(16) 0.0044(18) 0.0040(16)
O3 0.097(3) 0.043(2) 0.028(2) 0.0001(17) -0.001(2) 0.0051(19)
C1 0.028(2) 0.047(3) 0.026(3) 0.003(3) 0.0013(19) 0.004(2)
C6 0.034(3) 0.047(3) 0.039(4) -0.003(3) -0.002(3) 0.006(2)
C7 0.041(3) 0.048(3) 0.039(3) -0.004(2) 0.000(2) 0.000(2)
C13 0.065(4) 0.041(3) 0.033(3) -0.003(2) 0.007(3) 0.001(2)
C15 0.054(3) 0.039(3) 0.041(4) -0.001(3) -0.001(3) 0.008(2)
N3 0.063(3) 0.048(3) 0.035(3) -0.004(2) 0.001(2) 0.002(2)
C14 0.066(4) 0.044(3) 0.050(4) -0.003(3) 0.014(3) 0.008(3)
C9 0.044(3) 0.039(3) 0.032(3) 0.004(2) 0.003(2) -0.002(2)
C8 0.053(3) 0.037(3) 0.031(3) 0.000(2) 0.006(2) -0.006(2)
C10 0.064(3) 0.040(3) 0.036(3) 0.002(2) -0.001(3) 0.014(2)
C11 0.077(4) 0.047(3) 0.040(3) -0.004(3) 0.014(3) 0.016(3)
S1 0.1158(15) 0.0544(10) 0.0750(14) -0.0183(9) 0.0289(12) -0.0322(9)
C5 0.046(3) 0.056(3) 0.042(4) -0.004(3) -0.003(3) 0.010(3)
C4 0.049(3) 0.090(5) 0.026(3) -0.004(3) -0.003(2) 0.007(3)
C3 0.046(3) 0.072(4) 0.041(3) 0.016(3) 0.004(3) 0.006(3)
C2 0.053(3) 0.051(4) 0.049(4) 0.007(3) 0.006(3) 0.003(2)
C3A 0.053(4) 0.076(4) 0.041(4) 0.018(3) -0.004(3) -0.007(3)
C12 0.160(9) 0.188(11) 0.101(8) -0.089(8) 0.065(7) -0.103(9)
S1A 0.207(4) 0.189(4) 0.131(3) -0.052(3) 0.032(3) -0.146(3)
C12A 0.192(13) 0.090(8) 0.260(19) -0.099(11) -0.045(15) 0.046(9)

loop_
_atom_type_symbol
_atom_type_description
_atom_type_scat_dispersion_real
_atom_type_scat_dispersion_imag
_atom_type_scat_source
C C 0.0033 0.0016 'International Tables Vol C Tables 4.2.6.8 and 6.1.1.4'
H H 0.0000 0.0000 'International Tables Vol C Tables 4.2.6.8 and 6.1.1.4'
N N 0.0061 0.0033 'International Tables Vol C Tables 4.2.6.8 and 6.1.1.4'
O O 0.0106 0.0060 'International Tables Vol C Tables 4.2.6.8 and 6.1.1.4'
S S 0.1246 0.1234 'International Tables Vol C Tables 4.2.6.8 and 6.1.1.4'
Cu Cu 0.3201 1.2651 'International Tables Vol C Tables 4.2.6.8 and 6.1.1.4'

loop_
_geom_angle_atom_site_label_1
_geom_angle_atom_site_label_2
_geom_angle_atom_site_label_3
_geom_angle
O1 Cu1 N2 91.17(16)
O1 Cu1 O2 176.31(16)
N2 Cu1 O2 91.29(16)
O1 Cu1 N1 93.95(15)
N2 Cu1 N1 170.23(16)
O2 Cu1 N1 84.02(16)
O1A Cu2 O2A 170.84(17)
O1A Cu2 N2A 90.72(17)
O2A Cu2 N2A 92.28(17)
O1A Cu2 N1A 94.33(16)
O2A Cu2 N1A 83.57(16)
N2A Cu2 N1A 172.58(18)
C1A O1A Cu2 124.7(3)
C5A C6A C1A 120.0(5)
C5A C6A C7A 120.4(5)
C1A C6A C7A 119.6(4)
O1A C1A C2A 119.7(5)
O1A C1A C6A 122.3(5)
C2A C1A C6A 117.9(5)
C4A C5A C6A 122.6(6)
C4A C5A H3 118.7
C6A C5A H3 118.7
C1A C2A C3A 121.2(6)
C1A C2A H5 119.4
C3A C2A H5 119.4
C5A C4A C3A 117.5(6)
C5A C4A H4 121.3
C3A C4A H4 121.3
N1A C7A C6A 111.6(4)
N1A C7A H6A 109.3
C6A C7A H6A 109.3
N1A C7A H6B 109.3
C6A C7A H6B 109.3
H6A C7A H6B 108.0
C7A N1A C8A 113.5(4)
C7A N1A Cu2 110.6(3)
C8A N1A Cu2 110.0(3)
C7A N1A H1 107.5
C8A N1A H1 107.5
Cu2 N1A H1 107.5
N1A C8A C9A 110.5(4)
N1A C8A C10A 112.9(4)
C9A C8A C10A 109.5(4)
N1A C8A H7 107.9
C9A C8A H7 107.9
C10A C8A H7 107.9
O3A C9A O2A 125.7(6)
O3A C9A C8A 116.8(5)
O2A C9A C8A 117.5(5)
C9A O2A Cu2 116.4(4)
C8A C10A C11A 112.2(5)
C8A C10A H9A 109.2
C11A C10A H9A 109.2
C8A C10A H9B 109.2
C11A C10A H9B 109.2
H9A C10A H9B 107.9
C10A C11A S1A 113.1(4)
C10A C11A H10A 109.0
S1A C11A H10A 109.0
C10A C11A H10B 109.0
S1A C11A H10B 109.0
H10A C11A H10B 107.8
C13A N2A C15A 104.4(5)
C13A N2A Cu2 126.6(4)
C15A N2A Cu2 128.7(4)
C14A C15A N2A 110.0(6)
C14A C15A H11 125.0
N2A C15A H11 125.0
C13A N3A C14A 106.8(5)
C13A N3A H13 126.6
C14A N3A H13 126.6
N2A C13A N3A 113.1(5)
N2A C13A H14 123.5
N3A C13A H14 123.5
C15A C14A N3A 105.6(5)
C15A C14A H3A 127.2
N3A C14A H3A 127.2
C8 N1 C7 115.8(4)
C8 N1 Cu1 110.7(3)
C7 N1 Cu1 108.5(3)
C8 N1 H4A 107.2
C7 N1 H4A 107.2
Cu1 N1 H4A 107.2
C13 N2 C15 105.7(5)
C13 N2 Cu1 125.4(4)
C15 N2 Cu1 128.2(4)
C1 O1 Cu1 123.4(3)
C9 O2 Cu1 115.6(3)
O1 C1 C2 119.1(5)
O1 C1 C6 121.9(5)
C2 C1 C6 119.1(5)
C5 C6 C1 119.8(5)
C5 C6 C7 120.8(5)
C1 C6 C7 119.4(5)
C6 C7 N1 109.6(4)
C6 C7 H17A 109.8
N1 C7 H17A 109.8
C6 C7 H17B 109.8
N1 C7 H17B 109.8
H17A C7 H17B 108.2
N2 C13 N3 110.5(5)
N2 C13 H18 124.8
N3 C13 H18 124.8
C14 C15 N2 109.6(5)
C14 C15 H19 125.2
N2 C15 H19 125.2
C13 N3 C14 108.0(5)
C13 N3 H9 126.0
C14 N3 H9 126.0
C15 C14 N3 106.2(5)
C15 C14 H20 126.9
N3 C14 H20 126.9
O3 C9 O2 124.4(5)
O3 C9 C8 117.9(5)
O2 C9 C8 117.7(5)
N1 C8 C10 114.1(4)
N1 C8 C9 108.9(4)
C10 C8 C9 113.2(4)
N1 C8 H22 106.7
C10 C8 H22 106.7
C9 C8 H22 106.7
C11 C10 C8 115.8(4)
C11 C10 H23A 108.3
C8 C10 H23A 108.3
C11 C10 H23B 108.3
C8 C10 H23B 108.3
H23A C10 H23B 107.4
C10 C11 S1 111.4(4)
C10 C11 H24A 109.3
S1 C11 H24A 109.3
C10 C11 H24B 109.3
S1 C11 H24B 109.3
H24A C11 H24B 108.0
C12 S1 C11 101.4(3)
C6 C5 C4 120.5(6)
C6 C5 H25 119.7
C4 C5 H25 119.7
C3 C4 C5 119.9(6)
C3 C4 H26 120.1
C5 C4 H26 120.1
C4 C3 C2 120.5(6)
C4 C3 H27 119.7
C2 C3 H27 119.7
C1 C2 C3 120.2(6)
C1 C2 H28 119.9
C3 C2 H28 119.9
C2A C3A C4A 120.6(6)
C2A C3A H29 119.7
C4A C3A H29 119.7
S1 C12 H30A 109.5
S1 C12 H30B 109.5
H30A C12 H30B 109.5
S1 C12 H30C 109.5
H30A C12 H30C 109.5
H30B C12 H30C 109.5
C12A S1A C11A 102.9(8)
S1A C12A H34A 109.5
S1A C12A H34B 109.5
H34A C12A H34B 109.5
S1A C12A H34C 109.5
H34A C12A H34C 109.5
H34B C12A H34C 109.5

loop_
_geom_bond_atom_site_label_1
_geom_bond_atom_site_label_2
_geom_bond_distance
Cu1 O1 1.925(3)
Cu1 N2 1.941(5)
Cu1 O2 1.958(4)
Cu1 N1 1.984(4)
Cu2 O1A 1.906(4)
Cu2 O2A 1.945(4)
Cu2 N2A 1.954(4)
Cu2 N1A 2.004(4)
O1A C1A 1.339(6)
C6A C5A 1.385(7)
C6A C1A 1.423(8)
C6A C7A 1.486(7)
C1A C2A 1.382(8)
C5A C4A 1.376(8)
C5A H3 0.9300
C2A C3A 1.400(8)
C2A H5 0.9300
C4A C3A 1.417(9)
C4A H4 0.9300
C7A N1A 1.478(6)
C7A H6A 0.9700
C7A H6B 0.9700
N1A C8A 1.486(7)
N1A H1 0.9100
C8A C9A 1.515(7)
C8A C10A 1.537(7)
C8A H7 0.9800
C9A O3A 1.234(7)
C9A O2A 1.261(7)
C10A C11A 1.547(8)
C10A H9A 0.9700
C10A H9B 0.9700
C11A S1A 1.811(6)
C11A H10A 0.9700
C11A H10B 0.9700
N2A C13A 1.297(7)
N2A C15A 1.362(7)
C15A C14A 1.344(8)
C15A H11 0.9300
N3A C13A 1.313(7)
N3A C14A 1.360(8)
N3A H13 0.8600
C13A H14 0.9300
C14A H3A 0.9300
N1 C8 1.469(6)
N1 C7 1.492(6)
N1 H4A 0.9100
N2 C13 1.322(7)
N2 C15 1.377(7)
O1 C1 1.341(6)
O2 C9 1.255(6)
O3 C9 1.236(6)
C1 C2 1.375(8)
C1 C6 1.406(8)
C6 C5 1.372(8)
C6 C7 1.477(8)
C7 H17A 0.9700
C7 H17B 0.9700
C13 N3 1.341(7)
C13 H18 0.9300
C15 C14 1.345(8)
C15 H19 0.9300
N3 C14 1.361(8)
N3 H9 0.8600
C14 H20 0.9300
C9 C8 1.534(7)
C8 C10 1.528(8)
C8 H22 0.9800
C10 C11 1.518(8)
C10 H23A 0.9700
C10 H23B 0.9700
C11 S1 1.778(6)
C11 H24A 0.9700
C11 H24B 0.9700
S1 C12 1.769(8)
C5 C4 1.395(9)
C5 H25 0.9300
C4 C3 1.347(9)
C4 H26 0.9300
C3 C2 1.403(8)
C3 H27 0.9300
C2 H28 0.9300
C3A H29 0.9300
C12 H30A 0.9600
C12 H30B 0.9600
C12 H30C 0.9600
S1A C12A 1.325(16)
C12A H34A 0.9600
C12A H34B 0.9600
C12A H34C 0.9600
